data_1101126
loop_
_publ_author_name
'M. Purificaci\'on S\'anchez'
'M. Angustias Romero'
'Juan M. Salas'
'Diego J. C\'ardenas'
'Jos\'e Molina'
'Miguel Quir\'os'

_publ_section_title
;
 Molecular orbital study of 8-azaxanthine derivatives and crystal
 structure of 1,3-dimethyl-8-azaxanthine monohydrate
;
_journal_name_full 'Journal of Molecular Structure'
_journal_page_first 257
_journal_page_last 264
_journal_paper_doi 10.1016/0022-2860(94)08436-L
_journal_volume 344
_journal_year 1995
_chemical_formula_sum 'C6 H9 N5 O3'
_chemical_formula_weight 199.17
_space_group_IT_number 14
_space_group_name_Hall '-P 2yn'
_space_group_name_H-M_alt 'P 1 21/n 1'
_symmetry_cell_setting monoclinic
_symmetry_space_group_name_H-M 'P 1 21/n 1'
_cell_angle_alpha 90.0000
_cell_angle_beta 97.31(3)
_cell_angle_gamma 90.0000
_cell_formula_units_Z 4
_cell_length_a 10.679(2)
_cell_length_b 5.814(1)
_cell_length_c 13.794(3)
_cell_measurement_temperature 293
_cell_volume 849.5(4)
_exptl_crystal_density_diffrn 1.56
_refine_ls_R_factor_obs 0.081
_refine_ls_wR_factor_obs 0.035
_cod_depositor_comments
;
The following automatic conversions were performed:
'_symmetry_cell_setting' value 'Monoclinic' changed to 'monoclinic'
according to '/home/saulius/struct/CIF-dictionaries/cif_core.dic'
dictionary named 'cif_core.dic' version 2.4.1 from 2010-06-29.

Automatic conversion script
Id: cif_fix_enum 1527 2010-12-29 10:47:43Z saulius 
;
_cod_original_sg_symbol_H-M 'P 21/n'
_cod_original_formula_sum 'C6 H9 N5 O3 '
_cod_database_code 1101126

loop_
_space_group_symop_id
_space_group_symop_operation_xyz
1 x,y,z
2 -x+1/2,y+1/2,-z+1/2
3 -x,-y,-z
4 x+1/2,-y+1/2,z+1/2

loop_
_atom_site_aniso_label
_atom_site_aniso_U_11
_atom_site_aniso_U_22
_atom_site_aniso_U_33
_atom_site_aniso_U_12
_atom_site_aniso_U_13
_atom_site_aniso_U_23
N1 0.039(4) 0.035(4) 0.035(3) -0.003(3) 0.003(3) -0.003(3)
C1 0.048(5) 0.063(7) 0.062(6) -0.006(5) -0.005(4) -0.028(5)
C2 0.043(5) 0.037(5) 0.040(5) -0.011(4) 0.017(4) -0.000(4)
O2 0.077(4) 0.039(4) 0.050(3) 0.010(3) 0.018(3) -0.017(3)
N3 0.047(4) 0.041(4) 0.031(4) 0.004(3) 0.006(3) 0.000(4)
C3 0.078(6) 0.054(6) 0.036(5) 0.007(4) -0.003(4) 0.008(5)
C4 0.028(4) 0.034(5) 0.031(4) -0.004(4) 0.010(3) 0.002(4)
C5 0.031(4) 0.030(5) 0.031(4) -0.009(4) 0.002(3) -0.008(4)
C6 0.047(5) 0.029(5) 0.040(5) -0.001(4) 0.010(4) 0.002(4)
O6 0.054(4) 0.061(4) 0.055(4) 0.014(3) -0.011(3) -0.007(3)
N7 0.034(3) 0.033(4) 0.051(4) -0.005(3) 0.002(3) -0.013(4)
N8 0.038(4) 0.039(4) 0.051(4) -0.006(4) 0.009(3) -0.011(4)
N9 0.046(4) 0.044(5) 0.048(4) -0.000(4) 0.002(3) -0.003(4)
O1W 0.060(4) 0.064(4) 0.061(5) 0.024(3) -0.022(3) -0.023(3)

loop_
_atom_site_label
_atom_site_fract_x
_atom_site_fract_y
_atom_site_fract_z
_atom_site_U_iso_or_equiv
_atom_site_thermal_displace_type
N1 0.2404(5) -0.216(1) 0.5882(4) 0.037(4) Uani
C1 0.1173(6) -0.329(1) 0.5601(5) 0.058(6) Uani
H11 0.0693(6) -0.211(1) 0.5237(5) 0.11(1) Uiso
H12 0.0787(6) -0.366(1) 0.6173(5) 0.11(1) Uiso
H13 0.1193(6) -0.464(1) 0.5201(5) 0.11(1) Uiso
C2 0.3140(7) -0.321(1) 0.6683(5) 0.041(5) Uani
O2 0.2790(5) -0.4935(9) 0.7060(3) 0.056(4) Uani
N3 0.4295(5) -0.222(1) 0.7006(3) 0.040(4) Uani
C3 0.5041(7) -0.316(1) 0.7880(4) 0.057(6) Uani
H31 0.5898(7) -0.262(1) 0.7971(4) 0.11(1) Uiso
H32 0.5031(7) -0.481(1) 0.7911(4) 0.11(1) Uiso
H33 0.4598(7) -0.254(1) 0.8385(4) 0.11(1) Uiso
C4 0.4625(6) -0.022(1) 0.6568(4) 0.031(5) Uani
C5 0.3879(6) 0.080(1) 0.5785(4) 0.031(4) Uani
C6 0.2690(6) -0.014(1) 0.5400(5) 0.039(5) Uani
O6 0.1944(4) 0.0665(9) 0.4740(3) 0.057(4) Uani
N7 0.4454(5) 0.269(1) 0.5513(4) 0.040(4) Uani
N8 0.5506(5) 0.275(1) 0.6136(4) 0.043(4) Uani
H8 0.613(6) 0.38(1) 0.612(6) 0.13(2) Uiso
N9 0.5683(5) 0.100(1) 0.6810(4) 0.046(4) Uani
O1W 0.7400(5) 0.583(1) 0.6462(4) 0.063(4) Uani
H1W 0.748(8) 0.69(1) 0.604(5) 0.13(2) Uiso
H2W 0.796(6) 0.56(2) 0.696(4) 0.13(2) Uiso

loop_
_geom_bond_atom_site_label_1
_geom_bond_atom_site_label_2
_geom_bond_distance
_geom_bond_site_symmetry_2
_geom_bond_publ_flag
N1 C1 1.477(8) . yes
C1 H11 0.9600 . no
C1 H12 0.9600 . no
C1 H13 0.9600 . no
N1 C2 1.411(8) . yes
C2 O2 1.212(9) . yes
C2 N3 1.382(9) . yes
N3 C3 1.463(8) . yes
C3 H31 0.9600 . no
C3 H32 0.9600 . no
C3 H33 0.9600 . no
N3 C4 1.379(9) . yes
C4 C5 1.389(8) . yes
N1 C6 1.400(9) . yes
C5 C6 1.421(9) . yes
C6 O6 1.225(8) . yes
C5 N7 1.339(9) . yes
N7 N8 1.325(7) . yes
N8 H8 0.92(6) . no
C4 N9 1.338(8) . yes
N8 N9 1.375(8) . yes
O1W H1W 0.86(7) . no
O1W H2W 0.86(5) . no
